data_4108168
loop_
_publ_author_name
'Miguel Baya'
'Jennifer Houghton'
'Denes Konya'
'Yohan Champouret'
'Jean-Claude Daran'
'Karina Q. Almeida Le\~nero'
'Lodewijk Schoon'
'Wilhelmus P. Mul'
'A. Bart van Oort'
'Nicolaas Meijboom'
'Eite Drent'
'A. Guy Orpen'
'Rinaldo Poli'

_publ_contact_author_address
;
Laboratoire de Chimie de Coordination
UPR-CNRS 8241
205, route de Narbonne
31077 Toulouse cedex, France
;
_publ_contact_author_email ' daran@lcc-toulouse.fr '
_publ_contact_author_fax ' (33) 5 61 55 30 03 '
_publ_contact_author_name 'Daran, Jean-Claude'
_publ_contact_author_phone ' (33) 5 61 33 31 74 '
_publ_section_title
;
 Pd(I) Phosphine Carbonyl and Hydride Complexes Implicated in the
 Palladium-Catalyzed Oxo Process
;
_journal_name_full 'Journal of the American Chemical Society'
_journal_page_first 10612
_journal_page_last 10624
_journal_paper_doi 10.1021/ja8012903
_journal_volume 130
_journal_year 2008
_chemical_formula_moiety '2(C18 H32 O2 P2 Pd), 4(C F3 O3 S), H2 O '
_chemical_formula_sum 'C20 H33 F6 O8.5 P2 Pd S2'
_chemical_formula_weight 755.96
_chemical_name_systematic
;
 ?
;
_space_group_IT_number 15
_symmetry_cell_setting monoclinic
_symmetry_Int_Tables_number 15
_symmetry_space_group_name_Hall '-C 2yc'
_symmetry_space_group_name_H-M 'C 1 2/c 1'
_atom_sites_solution_hydrogens geom
_atom_sites_solution_primary direct
_atom_sites_solution_secondary difmap
_audit_creation_method SHELXL-97
_cell_angle_alpha 90.0
_cell_angle_beta 100.165(4)
_cell_angle_gamma 90.0
_cell_formula_units_Z 16
_cell_length_a 44.5742(18)
_cell_length_b 11.3560(7)
_cell_length_c 23.1131(12)
_cell_measurement_reflns_used 7975
_cell_measurement_temperature 180(2)
_cell_measurement_theta_max 32.2
_cell_measurement_theta_min 2.9
_cell_volume 11515.9(10)
_computing_cell_refinement
;
CrysAlis RED, Version 1.170.32 (Oxford Diffraction, 2003)

;
_computing_data_collection
;
CrysAlis CCD, Version 1.170.32 (Oxford Diffraction, 2003)
;
_computing_data_reduction 'CrysAlis RED'
_computing_molecular_graphics 'Ortep-3 for Windows (Farrugia, 1997)'
_computing_publication_material 'WinGX publication routines (Farrugia, 1999)'
_computing_structure_refinement 'SHELXL-97 (Sheldrick, 1997)'
_computing_structure_solution 'SIR-97 (Altomare et al., 1997)'
_diffrn_ambient_temperature 180(2)
_diffrn_detector_area_resol_mean 8.2632
_diffrn_measured_fraction_theta_full 0.998
_diffrn_measured_fraction_theta_max 0.999
_diffrn_measurement_device_type 'Oxford-Diffraction XCALIBUR'
_diffrn_measurement_method '\w and \f'
_diffrn_radiation_monochromator graphite
_diffrn_radiation_source 'fine-focus sealed tube'
_diffrn_radiation_type MoK\a
_diffrn_radiation_wavelength 0.71073
_diffrn_reflns_av_R_equivalents 0.0525
_diffrn_reflns_av_sigmaI/netI 0.0473
_diffrn_reflns_limit_h_max 55
_diffrn_reflns_limit_h_min -55
_diffrn_reflns_limit_k_max 14
_diffrn_reflns_limit_k_min -14
_diffrn_reflns_limit_l_max 28
_diffrn_reflns_limit_l_min -23
_diffrn_reflns_number 43903
_diffrn_reflns_theta_full 26.37
_diffrn_reflns_theta_max 26.37
_diffrn_reflns_theta_min 2.79
_diffrn_standards_decay_% 0
_diffrn_standards_interval_count 0
_diffrn_standards_interval_time 0
_diffrn_standards_number 0
_exptl_absorpt_coefficient_mu 0.984
_exptl_absorpt_correction_T_max 0.8313
_exptl_absorpt_correction_T_min 0.6565
_exptl_absorpt_correction_type multi-scan
_exptl_absorpt_process_details
;
[c.f. r.h. blessing, acta cryst. (1995), a51, 33-38]
;
_exptl_crystal_colour 'pale yellow'
_exptl_crystal_density_diffrn 1.744
_exptl_crystal_description box
_exptl_crystal_F_000 6128
_exptl_crystal_size_max 0.63
_exptl_crystal_size_mid 0.39
_exptl_crystal_size_min 0.15
_refine_diff_density_max 1.668
_refine_diff_density_min -0.993
_refine_diff_density_rms 0.136
_refine_ls_extinction_method none
_refine_ls_goodness_of_fit_ref 1.059
_refine_ls_hydrogen_treatment constr
_refine_ls_matrix_type full
_refine_ls_number_parameters 712
_refine_ls_number_reflns 11769
_refine_ls_number_restraints 12
_refine_ls_restrained_S_all 1.059
_refine_ls_R_factor_all 0.0663
_refine_ls_R_factor_gt 0.0486
_refine_ls_shift/su_max 0.002
_refine_ls_shift/su_mean 0.000
_refine_ls_structure_factor_coef Fsqd
_refine_ls_weighting_details 'calc w=1/[\s^2^(Fo^2^)+(0.0803P)^2^+0.0000P] where P=(Fo^2^+2Fc^2^)/3'
_refine_ls_weighting_scheme calc
_refine_ls_wR_factor_gt 0.1243
_refine_ls_wR_factor_ref 0.1363
_reflns_number_gt 8619
_reflns_number_total 11769
_reflns_threshold_expression >2\s(I)
_cod_data_source_file ja8012903-file003_3.cif
_cod_data_source_block Pd(BCOPE)(OTf)~2~
_cod_original_cell_volume 11515.8(10)
_cod_database_code 4108168

loop_
_symmetry_equiv_pos_as_xyz
'x, y, z'
'-x, y, -z+1/2'
'x+1/2, y+1/2, z'
'-x+1/2, y+1/2, -z+1/2'
'-x, -y, -z'
'x, -y, z-1/2'
'-x+1/2, -y+1/2, -z'
'x+1/2, -y+1/2, z-1/2'

loop_
_atom_site_label
_atom_site_type_symbol
_atom_site_fract_x
_atom_site_fract_y
_atom_site_fract_z
_atom_site_U_iso_or_equiv
_atom_site_adp_type
_atom_site_occupancy
_atom_site_symmetry_multiplicity
_atom_site_calc_flag
_atom_site_refinement_flags
Pd1 Pd 0.620539(7) 0.51423(3) -0.175731(14) 0.01918(10) Uani 1 1 d .
P1 P 0.65334(2) 0.57501(9) -0.09658(5) 0.0206(2) Uani 1 1 d .
P2 P 0.59711(2) 0.42467(10) -0.10970(5) 0.0206(2) Uani 1 1 d .
O1 O 0.59405(7) 0.4313(3) -0.25180(12) 0.0284(7) Uani 1 1 d D
H1A H 0.6062 0.3761 -0.2504 0.043 Uiso 1 1 d RD
H1B H 0.5950 0.4761 -0.2795 0.043 Uiso 1 1 d RD
O2 O 0.63989(7) 0.6084(3) -0.23968(12) 0.0278(7) Uani 1 1 d D
H2A H 0.6486 0.5638 -0.2595 0.042 Uiso 1 1 d RD
H2B H 0.6257 0.6464 -0.2578 0.042 Uiso 1 1 d RD
C11 C 0.63546(11) 0.5590(4) -0.0325(2) 0.0319(11) Uani 1 1 d .
C21 C 0.62070(11) 0.4359(4) -0.0365(2) 0.0328(11) Uani 1 1 d .
C111 C 0.67207(10) 0.7175(4) -0.0951(2) 0.0286(10) Uani 1 1 d .
H111 H 0.6561 0.7801 -0.1004 0.034 Uiso 1 1 calc R
C112 C 0.69206(11) 0.7324(4) -0.0328(2) 0.0353(11) Uani 1 1 d .
H11A H 0.7012 0.8120 -0.0300 0.042 Uiso 1 1 calc R
H11B H 0.6787 0.7273 -0.0029 0.042 Uiso 1 1 calc R
C113 C 0.71770(11) 0.6414(4) -0.0176(2) 0.0361(12) Uani 1 1 d .
H11C H 0.7336 0.6593 -0.0412 0.043 Uiso 1 1 calc R
H11D H 0.7270 0.6510 0.0243 0.043 Uiso 1 1 calc R
C114 C 0.70819(11) 0.5130(4) -0.0281(2) 0.0297(11) Uani 1 1 d .
H11E H 0.6975 0.4881 0.0040 0.036 Uiso 1 1 calc R
H11F H 0.7269 0.4646 -0.0250 0.036 Uiso 1 1 calc R
C115 C 0.68756(10) 0.4844(4) -0.0870(2) 0.0234(9) Uani 1 1 d .
H115 H 0.6812 0.4000 -0.0861 0.028 Uiso 1 1 calc R
C116 C 0.70200(11) 0.5029(4) -0.1420(2) 0.0290(11) Uani 1 1 d .
H11G H 0.7198 0.4499 -0.1393 0.035 Uiso 1 1 calc R
H11H H 0.6870 0.4782 -0.1768 0.035 Uiso 1 1 calc R
C117 C 0.71245(11) 0.6281(4) -0.1528(2) 0.0354(11) Uani 1 1 d .
H11I H 0.7317 0.6434 -0.1253 0.042 Uiso 1 1 calc R
H11J H 0.7170 0.6319 -0.1932 0.042 Uiso 1 1 calc R
C118 C 0.69011(11) 0.7264(4) -0.1458(2) 0.0313(11) Uani 1 1 d .
H11K H 0.6752 0.7320 -0.1830 0.038 Uiso 1 1 calc R
H11L H 0.7016 0.8014 -0.1412 0.038 Uiso 1 1 calc R
C211 C 0.58393(11) 0.2732(4) -0.1206(2) 0.0330(11) Uani 1 1 d .
H211 H 0.6020 0.2217 -0.1222 0.040 Uiso 1 1 calc R
C212 C 0.57010(12) 0.2379(4) -0.0657(2) 0.0387(12) Uani 1 1 d .
H21A H 0.5642 0.1538 -0.0693 0.046 Uiso 1 1 calc R
H21B H 0.5861 0.2459 -0.0303 0.046 Uiso 1 1 calc R
C213 C 0.54238(11) 0.3098(5) -0.0562(2) 0.0413(13) Uani 1 1 d .
H21C H 0.5249 0.2883 -0.0872 0.050 Uiso 1 1 calc R
H21D H 0.5370 0.2873 -0.0179 0.050 Uiso 1 1 calc R
C214 C 0.54660(11) 0.4432(5) -0.0571(2) 0.0338(11) Uani 1 1 d .
H21E H 0.5599 0.4668 -0.0199 0.041 Uiso 1 1 calc R
H21F H 0.5265 0.4806 -0.0577 0.041 Uiso 1 1 calc R
C215 C 0.56036(10) 0.4932(4) -0.1086(2) 0.0276(10) Uani 1 1 d .
H215 H 0.5636 0.5796 -0.1022 0.033 Uiso 1 1 calc R
C216 C 0.54104(10) 0.4746(4) -0.1701(2) 0.0345(11) Uani 1 1 d .
H21G H 0.5212 0.5145 -0.1711 0.041 Uiso 1 1 calc R
H21H H 0.5514 0.5144 -0.1992 0.041 Uiso 1 1 calc R
C217 C 0.53475(11) 0.3467(5) -0.1901(2) 0.0414(13) Uani 1 1 d .
H21I H 0.5183 0.3157 -0.1706 0.050 Uiso 1 1 calc R
H21J H 0.5268 0.3472 -0.2329 0.050 Uiso 1 1 calc R
C218 C 0.56155(12) 0.2605(4) -0.1785(2) 0.0379(12) Uani 1 1 d .
H21K H 0.5531 0.1796 -0.1803 0.046 Uiso 1 1 calc R
H21L H 0.5732 0.2682 -0.2110 0.046 Uiso 1 1 calc R
Pd2 Pd 0.618856(7) 0.01501(3) 0.173142(13) 0.01827(10) Uani 1 1 d .
P3 P 0.59431(2) -0.07994(9) 0.09361(5) 0.0196(2) Uani 1 1 d .
P4 P 0.65051(2) 0.07131(9) 0.11296(5) 0.0188(2) Uani 1 1 d .
O3 O 0.63926(7) 0.1139(2) 0.24817(12) 0.0244(7) Uani 1 1 d D
H3A H 0.6490 0.0717 0.2736 0.037 Uiso 1 1 d RD
H3B H 0.6249 0.1486 0.2582 0.037 Uiso 1 1 d RD
O4 O 0.59355(7) -0.0647(3) 0.23386(12) 0.0282(7) Uani 1 1 d D
H4A H 0.6045 -0.1236 0.2413 0.042 Uiso 1 1 d RD
H4B H 0.5935 -0.0236 0.2633 0.042 Uiso 1 1 d RD
C31 C 0.61832(10) -0.0825(4) 0.03761(19) 0.0279(10) Uani 1 1 d .
C41 C 0.63251(10) 0.0415(4) 0.03741(19) 0.0281(10) Uani 1 1 d .
C311 C 0.55894(10) -0.0036(4) 0.0640(2) 0.0255(10) Uani 1 1 d .
H311 H 0.5639 0.0807 0.0574 0.031 Uiso 1 1 calc R
C312 C 0.53915(11) -0.0081(4) 0.1120(2) 0.0313(11) Uani 1 1 d .
H31A H 0.5504 0.0310 0.1476 0.038 Uiso 1 1 calc R
H31B H 0.5205 0.0385 0.0985 0.038 Uiso 1 1 calc R
C313 C 0.52962(12) -0.1306(5) 0.1295(2) 0.0412(13) Uani 1 1 d .
H31C H 0.5207 -0.1226 0.1656 0.049 Uiso 1 1 calc R
H31D H 0.5133 -0.1596 0.0980 0.049 Uiso 1 1 calc R
C314 C 0.55444(12) -0.2244(4) 0.1405(2) 0.0376(12) Uani 1 1 d .
H31E H 0.5444 -0.3025 0.1385 0.045 Uiso 1 1 calc R
H31F H 0.5657 -0.2143 0.1811 0.045 Uiso 1 1 calc R
C315 C 0.57777(11) -0.2259(4) 0.0988(2) 0.0314(11) Uani 1 1 d .
H315 H 0.5946 -0.2814 0.1152 0.038 Uiso 1 1 calc R
C316 C 0.56421(12) -0.2661(4) 0.0356(2) 0.0369(12) Uani 1 1 d .
H31G H 0.5808 -0.2680 0.0123 0.044 Uiso 1 1 calc R
H31H H 0.5566 -0.3476 0.0374 0.044 Uiso 1 1 calc R
C317 C 0.53836(11) -0.1899(5) 0.0032(2) 0.0412(13) Uani 1 1 d .
H31I H 0.5338 -0.2157 -0.0384 0.049 Uiso 1 1 calc R
H31J H 0.5199 -0.2042 0.0205 0.049 Uiso 1 1 calc R
C318 C 0.54462(10) -0.0577(4) 0.0046(2) 0.0323(11) Uani 1 1 d .
H31K H 0.5251 -0.0167 -0.0096 0.039 Uiso 1 1 calc R
H31L H 0.5583 -0.0408 -0.0239 0.039 Uiso 1 1 calc R
C411 C 0.68587(9) -0.0130(3) 0.12810(19) 0.0218(9) Uani 1 1 d .
H411 H 0.6805 -0.0986 0.1268 0.026 Uiso 1 1 calc R
C412 C 0.70496(10) 0.0111(4) 0.0802(2) 0.0291(10) Uani 1 1 d .
H41A H 0.7243 -0.0336 0.0900 0.035 Uiso 1 1 calc R
H41B H 0.6938 -0.0206 0.0426 0.035 Uiso 1 1 calc R
C413 C 0.71278(10) 0.1396(4) 0.0706(2) 0.0309(11) Uani 1 1 d .
H41C H 0.7292 0.1639 0.1030 0.037 Uiso 1 1 calc R
H41D H 0.7210 0.1449 0.0336 0.037 Uiso 1 1 calc R
C414 C 0.68655(11) 0.2268(4) 0.0673(2) 0.0309(11) Uani 1 1 d .
H41E H 0.6727 0.2160 0.0292 0.037 Uiso 1 1 calc R
H41F H 0.6949 0.3075 0.0678 0.037 Uiso 1 1 calc R
C415 C 0.66749(10) 0.2165(4) 0.11730(19) 0.0260(10) Uani 1 1 d .
H415 H 0.6507 0.2762 0.1101 0.031 Uiso 1 1 calc R
C416 C 0.68595(11) 0.2365(4) 0.1796(2) 0.0319(11) Uani 1 1 d .
H41G H 0.6960 0.3142 0.1800 0.038 Uiso 1 1 calc R
H41H H 0.6714 0.2412 0.2072 0.038 Uiso 1 1 calc R
C417 C 0.70996(11) 0.1467(4) 0.2032(2) 0.0333(11) Uani 1 1 d .
H41I H 0.7154 0.1577 0.2463 0.040 Uiso 1 1 calc R
H41J H 0.7284 0.1636 0.1864 0.040 Uiso 1 1 calc R
C418 C 0.70140(10) 0.0172(4) 0.1911(2) 0.0297(11) Uani 1 1 d .
H41K H 0.6876 -0.0068 0.2183 0.036 Uiso 1 1 calc R
H41L H 0.7202 -0.0307 0.2008 0.036 Uiso 1 1 calc R
S1 S 0.58427(3) 0.85001(10) -0.15360(5) 0.0266(2) Uani 1 1 d .
O11 O 0.59284(9) 0.9718(3) -0.15617(16) 0.0411(9) Uani 1 1 d .
O12 O 0.59735(8) 0.7759(3) -0.19322(14) 0.0377(8) Uani 1 1 d .
O13 O 0.58587(8) 0.8019(3) -0.09577(14) 0.0422(9) Uani 1 1 d .
C1 C 0.54378(12) 0.8523(5) -0.1846(2) 0.0425(13) Uani 1 1 d .
F11 F 0.53906(8) 0.8943(3) -0.23853(15) 0.0668(10) Uani 1 1 d .
F12 F 0.53147(8) 0.7472(3) -0.18577(18) 0.0740(11) Uani 1 1 d .
F13 F 0.52906(8) 0.9219(4) -0.15305(17) 0.0736(11) Uani 1 1 d .
S2 S 0.67580(3) 0.09834(11) -0.12187(5) 0.0316(3) Uani 1 1 d .
O21 O 0.67198(10) 0.0206(3) -0.17143(17) 0.0546(11) Uani 1 1 d .
O22 O 0.67305(10) 0.0424(5) -0.06842(18) 0.0717(14) Uani 1 1 d .
O23 O 0.66144(9) 0.2086(4) -0.1341(2) 0.0712(14) Uani 1 1 d .
C2 C 0.71574(12) 0.1329(5) -0.1131(2) 0.0423(13) Uani 1 1 d .
F21 F 0.72343(9) 0.1777(4) -0.16031(16) 0.0912(15) Uani 1 1 d .
F22 F 0.72356(8) 0.2135(3) -0.07042(14) 0.0630(10) Uani 1 1 d .
F23 F 0.73302(9) 0.0397(4) -0.0968(2) 0.0903(14) Uani 1 1 d .
S3 S 0.58378(3) 0.35643(10) 0.12836(5) 0.0268(2) Uani 1 1 d .
O31 O 0.59571(8) 0.2815(3) 0.17799(14) 0.0420(9) Uani 1 1 d .
O32 O 0.58603(8) 0.3067(3) 0.07306(14) 0.0452(9) Uani 1 1 d .
O33 O 0.59310(9) 0.4768(3) 0.13766(16) 0.0433(9) Uani 1 1 d .
C3 C 0.54317(12) 0.3628(5) 0.1295(2) 0.0419(13) Uani 1 1 d .
F31 F 0.53763(8) 0.4059(4) 0.17920(16) 0.0739(11) Uani 1 1 d .
F32 F 0.52997(8) 0.2603(3) 0.1207(2) 0.0820(13) Uani 1 1 d .
F33 F 0.52958(8) 0.4339(4) 0.08655(17) 0.0757(12) Uani 1 1 d .
S4 S 0.67323(3) -0.39709(10) 0.15166(5) 0.0306(3) Uani 1 1 d .
O41 O 0.67357(10) -0.4730(4) 0.10344(18) 0.0660(13) Uani 1 1 d .
O42 O 0.66743(12) -0.4574(4) 0.20323(19) 0.0777(15) Uani 1 1 d .
O43 O 0.65738(9) -0.2895(4) 0.1422(2) 0.0804(16) Uani 1 1 d .
C4 C 0.71215(13) -0.3547(5) 0.1761(3) 0.0469(14) Uani 1 1 d .
F41 F 0.72272(10) -0.2960(5) 0.1344(2) 0.1067(16) Uani 1 1 d .
F42 F 0.71534(9) -0.2821(4) 0.22023(18) 0.0816(13) Uani 1 1 d .
F43 F 0.72974(9) -0.4453(4) 0.1906(2) 0.1061(18) Uani 1 1 d .
O10 O 0.63182(8) -0.2472(3) 0.25152(16) 0.0459(9) Uani 1 1 d .
H1OA H 0.6410 -0.2356 0.2866 0.069 Uiso 1 1 d R
H10B H 0.6393 -0.2577 0.2205 0.069 Uiso 1 1 d R

loop_
_atom_site_aniso_label
_atom_site_aniso_U_11
_atom_site_aniso_U_22
_atom_site_aniso_U_33
_atom_site_aniso_U_23
_atom_site_aniso_U_13
_atom_site_aniso_U_12
Pd1 0.01939(18) 0.02052(18) 0.01709(17) 0.00076(12) 0.00167(13) -0.00219(12)
P1 0.0188(5) 0.0200(6) 0.0220(6) -0.0007(4) 0.0010(4) -0.0014(4)
P2 0.0196(5) 0.0215(6) 0.0205(6) 0.0012(4) 0.0027(4) -0.0021(4)
O1 0.0363(18) 0.0240(16) 0.0225(16) 0.0020(13) -0.0012(14) -0.0067(14)
O2 0.0294(17) 0.0302(17) 0.0247(16) 0.0016(13) 0.0069(13) -0.0066(13)
C11 0.031(3) 0.042(3) 0.024(2) -0.003(2) 0.009(2) -0.009(2)
C21 0.029(3) 0.042(3) 0.024(2) 0.008(2) -0.005(2) -0.010(2)
C111 0.030(2) 0.019(2) 0.036(3) -0.0033(19) 0.002(2) 0.0037(18)
C112 0.038(3) 0.028(3) 0.038(3) -0.014(2) 0.002(2) -0.006(2)
C113 0.036(3) 0.037(3) 0.030(3) -0.005(2) -0.010(2) -0.009(2)
C114 0.029(3) 0.031(3) 0.026(2) 0.0067(19) -0.004(2) 0.0009(19)
C115 0.023(2) 0.016(2) 0.031(2) 0.0027(18) 0.0038(19) 0.0020(17)
C116 0.027(2) 0.030(3) 0.029(3) -0.0038(19) 0.003(2) 0.0073(19)
C117 0.030(3) 0.037(3) 0.040(3) 0.008(2) 0.008(2) -0.003(2)
C118 0.036(3) 0.023(2) 0.031(3) 0.0071(19) -0.004(2) -0.0086(19)
C211 0.037(3) 0.022(2) 0.041(3) 0.001(2) 0.009(2) -0.0027(19)
C212 0.053(3) 0.028(3) 0.038(3) 0.001(2) 0.015(2) -0.014(2)
C213 0.036(3) 0.059(4) 0.031(3) 0.000(2) 0.012(2) -0.022(3)
C214 0.025(2) 0.050(3) 0.029(3) -0.004(2) 0.013(2) -0.002(2)
C215 0.023(2) 0.027(2) 0.033(3) -0.0012(19) 0.005(2) -0.0002(18)
C216 0.019(2) 0.047(3) 0.037(3) 0.006(2) 0.000(2) 0.007(2)
C217 0.035(3) 0.062(4) 0.024(2) -0.005(2) -0.005(2) -0.012(3)
C218 0.051(3) 0.032(3) 0.033(3) -0.007(2) 0.013(2) -0.019(2)
Pd2 0.01899(18) 0.01985(18) 0.01604(17) -0.00039(12) 0.00325(13) -0.00232(12)
P3 0.0203(5) 0.0204(6) 0.0179(5) -0.0016(4) 0.0030(4) -0.0030(4)
P4 0.0176(5) 0.0183(5) 0.0208(5) 0.0020(4) 0.0039(4) -0.0011(4)
O3 0.0282(16) 0.0251(16) 0.0192(15) -0.0002(12) 0.0021(12) -0.0050(13)
O4 0.0384(19) 0.0250(16) 0.0242(16) -0.0038(13) 0.0143(14) -0.0082(14)
C31 0.023(2) 0.034(3) 0.027(2) -0.0097(19) 0.0050(19) -0.0070(19)
C41 0.022(2) 0.038(3) 0.024(2) 0.001(2) 0.0025(18) -0.006(2)
C311 0.023(2) 0.024(2) 0.029(2) 0.0011(18) 0.0022(19) -0.0012(17)
C312 0.022(2) 0.039(3) 0.034(3) -0.008(2) 0.008(2) 0.0033(19)
C313 0.039(3) 0.048(3) 0.042(3) -0.010(2) 0.021(2) -0.017(2)
C314 0.048(3) 0.038(3) 0.028(3) -0.001(2) 0.010(2) -0.023(2)
C315 0.038(3) 0.024(2) 0.032(3) -0.002(2) 0.005(2) -0.004(2)
C316 0.049(3) 0.028(3) 0.035(3) -0.012(2) 0.011(2) -0.015(2)
C317 0.033(3) 0.057(3) 0.032(3) -0.010(2) 0.001(2) -0.021(3)
C318 0.025(2) 0.044(3) 0.026(2) 0.000(2) -0.001(2) -0.003(2)
C411 0.019(2) 0.016(2) 0.030(2) -0.0015(17) 0.0016(18) 0.0020(16)
C412 0.022(2) 0.034(3) 0.032(3) -0.007(2) 0.006(2) 0.0019(19)
C413 0.025(2) 0.042(3) 0.028(2) 0.003(2) 0.011(2) -0.004(2)
C414 0.038(3) 0.025(2) 0.030(3) 0.008(2) 0.007(2) -0.006(2)
C415 0.027(2) 0.018(2) 0.034(3) 0.0038(18) 0.008(2) 0.0030(17)
C416 0.038(3) 0.022(2) 0.040(3) -0.008(2) 0.019(2) -0.011(2)
C417 0.031(3) 0.039(3) 0.030(3) -0.008(2) 0.005(2) -0.006(2)
C418 0.021(2) 0.038(3) 0.028(2) 0.000(2) -0.001(2) 0.0034(19)
S1 0.0314(6) 0.0272(6) 0.0225(6) 0.0033(5) 0.0080(5) 0.0014(5)
O11 0.052(2) 0.0313(19) 0.040(2) 0.0014(16) 0.0086(18) -0.0081(16)
O12 0.046(2) 0.0356(19) 0.0347(19) 0.0002(15) 0.0147(16) 0.0048(16)
O13 0.053(2) 0.045(2) 0.0292(18) 0.0095(16) 0.0096(16) 0.0022(18)
C1 0.039(3) 0.038(3) 0.052(3) 0.008(3) 0.010(3) 0.002(2)
F11 0.048(2) 0.095(3) 0.051(2) 0.028(2) -0.0092(17) 0.0003(19)
F12 0.046(2) 0.062(2) 0.108(3) 0.016(2) -0.004(2) -0.0205(17)
F13 0.053(2) 0.083(3) 0.091(3) 0.006(2) 0.031(2) 0.030(2)
S2 0.0342(7) 0.0327(6) 0.0274(6) -0.0053(5) 0.0039(5) -0.0061(5)
O21 0.067(3) 0.052(2) 0.041(2) -0.0207(19) -0.001(2) -0.009(2)
O22 0.062(3) 0.116(4) 0.039(2) 0.012(3) 0.014(2) -0.033(3)
O23 0.049(3) 0.043(2) 0.112(4) -0.020(2) -0.015(2) 0.010(2)
C2 0.042(3) 0.049(3) 0.038(3) 0.004(3) 0.012(2) -0.003(3)
F21 0.078(3) 0.150(4) 0.050(2) 0.014(2) 0.021(2) -0.051(3)
F22 0.058(2) 0.074(2) 0.053(2) -0.0079(18) -0.0030(17) -0.0321(19)
F23 0.056(3) 0.084(3) 0.123(4) 0.001(3) -0.005(2) 0.024(2)
S3 0.0268(6) 0.0299(6) 0.0230(6) -0.0037(5) 0.0026(5) 0.0013(5)
O31 0.047(2) 0.043(2) 0.0318(19) 0.0067(16) -0.0039(16) 0.0082(17)
O32 0.041(2) 0.065(3) 0.0293(19) -0.0167(18) 0.0044(16) 0.0019(18)
O33 0.046(2) 0.038(2) 0.044(2) 0.0000(17) 0.0051(18) -0.0100(17)
C3 0.032(3) 0.038(3) 0.055(3) -0.008(3) 0.003(3) 0.005(2)
F31 0.050(2) 0.112(3) 0.067(2) -0.027(2) 0.0299(19) 0.005(2)
F32 0.045(2) 0.062(2) 0.140(4) -0.014(2) 0.018(2) -0.0200(18)
F33 0.045(2) 0.090(3) 0.086(3) 0.014(2) -0.006(2) 0.027(2)
S4 0.0328(6) 0.0257(6) 0.0334(6) 0.0019(5) 0.0061(5) -0.0019(5)
O41 0.063(3) 0.093(3) 0.039(2) -0.031(2) 0.001(2) 0.002(2)
O42 0.096(4) 0.096(4) 0.047(3) 0.002(3) 0.030(3) -0.046(3)
O43 0.038(2) 0.038(2) 0.156(5) 0.012(3) -0.010(3) 0.0073(19)
C4 0.039(3) 0.045(3) 0.056(4) -0.006(3) 0.005(3) 0.003(3)
F41 0.077(3) 0.139(4) 0.116(4) -0.001(3) 0.051(3) -0.051(3)
F42 0.064(2) 0.081(3) 0.093(3) -0.048(2) -0.006(2) -0.015(2)
F43 0.058(3) 0.071(3) 0.168(5) -0.029(3) -0.040(3) 0.026(2)
O10 0.050(2) 0.032(2) 0.057(2) -0.0080(17) 0.0142(19) 0.0027(16)

loop_
_atom_type_symbol
_atom_type_description
_atom_type_scat_dispersion_real
_atom_type_scat_dispersion_imag
_atom_type_scat_source
C C 0.0033 0.0016 'International Tables Vol C Tables 4.2.6.8 and 6.1.1.4'
H H 0.0000 0.0000 'International Tables Vol C Tables 4.2.6.8 and 6.1.1.4'
O O 0.0106 0.0060 'International Tables Vol C Tables 4.2.6.8 and 6.1.1.4'
F F 0.0171 0.0103 'International Tables Vol C Tables 4.2.6.8 and 6.1.1.4'
P P 0.1023 0.0942 'International Tables Vol C Tables 4.2.6.8 and 6.1.1.4'
Pd Pd -0.9988 1.0072 'International Tables Vol C Tables 4.2.6.8 and 6.1.1.4'
S S 0.1246 0.1234 'International Tables Vol C Tables 4.2.6.8 and 6.1.1.4'

loop_
_geom_angle_atom_site_label_1
_geom_angle_atom_site_label_2
_geom_angle_atom_site_label_3
_geom_angle
O2 Pd1 O1 83.33(11)
O2 Pd1 P1 97.26(8)
O1 Pd1 P1 170.46(9)
O2 Pd1 P2 175.59(9)
O1 Pd1 P2 95.92(8)
P1 Pd1 P2 84.21(4)
C11 P1 C111 109.9(2)
C11 P1 C115 108.9(2)
C111 P1 C115 97.4(2)
C11 P1 Pd1 108.60(15)
C111 P1 Pd1 121.40(15)
C115 P1 Pd1 109.71(15)
C215 P2 C211 97.8(2)
C215 P2 C21 109.2(2)
C211 P2 C21 108.1(2)
C215 P2 Pd1 110.16(15)
C211 P2 Pd1 120.89(16)
C21 P2 Pd1 109.70(15)
C21 C11 P1 106.7(3)
C11 C21 P2 106.7(3)
C118 C111 C112 113.9(4)
C118 C111 P1 110.2(3)
C112 C111 P1 107.4(3)
C113 C112 C111 114.7(4)
C114 C113 C112 115.6(4)
C113 C114 C115 116.6(4)
C116 C115 C114 115.6(4)
C116 C115 P1 106.6(3)
C114 C115 P1 110.2(3)
C117 C116 C115 116.5(4)
C118 C117 C116 116.1(4)
C117 C118 C111 118.1(4)
C218 C211 C212 113.5(4)
C218 C211 P2 110.7(3)
C212 C211 P2 107.2(3)
C213 C212 C211 115.1(4)
C214 C213 C212 115.1(4)
C213 C214 C215 116.3(4)
C216 C215 C214 115.4(4)
C216 C215 P2 106.7(3)
C214 C215 P2 109.6(3)
C217 C216 C215 116.7(4)
C218 C217 C216 117.1(4)
C211 C218 C217 117.6(4)
O3 Pd2 O4 83.60(11)
O3 Pd2 P3 175.64(9)
O4 Pd2 P3 95.52(8)
O3 Pd2 P4 97.44(8)
O4 Pd2 P4 170.18(9)
P3 Pd2 P4 84.15(4)
C31 P3 C311 108.6(2)
C31 P3 C315 109.1(2)
C311 P3 C315 97.1(2)
C31 P3 Pd2 109.11(14)
C311 P3 Pd2 110.11(15)
C315 P3 Pd2 121.75(15)
C415 P4 C41 109.4(2)
C415 P4 C411 97.39(19)
C41 P4 C411 107.8(2)
C415 P4 Pd2 121.92(15)
C41 P4 Pd2 108.85(15)
C411 P4 Pd2 110.36(15)
C41 C31 P3 106.3(3)
C31 C41 P4 106.1(3)
C312 C311 C318 115.5(4)
C312 C311 P3 106.3(3)
C318 C311 P3 109.9(3)
C313 C312 C311 116.4(4)
C314 C313 C312 116.9(4)
C313 C314 C315 117.0(4)
C314 C315 C316 113.6(4)
C314 C315 P3 110.9(3)
C316 C315 P3 107.5(3)
C317 C316 C315 115.6(4)
C318 C317 C316 115.3(4)
C317 C318 C311 117.2(4)
C412 C411 C418 115.5(4)
C412 C411 P4 109.7(3)
C418 C411 P4 107.1(3)
C413 C412 C411 116.5(4)
C414 C413 C412 115.8(4)
C413 C414 C415 115.4(4)
C416 C415 C414 114.3(4)
C416 C415 P4 109.5(3)
C414 C415 P4 107.8(3)
C417 C416 C415 117.8(4)
C416 C417 C418 116.4(4)
C417 C418 C411 116.2(4)
O13 S1 O11 115.8(2)
O13 S1 O12 114.2(2)
O11 S1 O12 113.2(2)
O13 S1 C1 104.8(2)
O11 S1 C1 102.8(2)
O12 S1 C1 104.1(2)
F12 C1 F11 108.3(5)
F12 C1 F13 107.9(5)
F11 C1 F13 107.0(4)
F12 C1 S1 112.1(4)
F11 C1 S1 111.1(4)
F13 C1 S1 110.2(4)
O23 S2 O22 117.8(3)
O23 S2 O21 113.6(3)
O22 S2 O21 113.9(3)
O23 S2 C2 103.5(3)
O22 S2 C2 103.7(3)
O21 S2 C2 101.6(3)
F21 C2 F23 109.0(5)
F21 C2 F22 106.0(5)
F23 C2 F22 105.8(5)
F21 C2 S2 113.1(4)
F23 C2 S2 111.8(4)
F22 C2 S2 110.7(4)
O32 S3 O33 116.7(2)
O32 S3 O31 113.9(2)
O33 S3 O31 112.6(2)
O32 S3 C3 105.0(2)
O33 S3 C3 102.9(2)
O31 S3 C3 103.8(2)
F32 C3 F31 108.6(5)
F32 C3 F33 106.9(5)
F31 C3 F33 107.1(4)
F32 C3 S3 112.7(4)
F31 C3 S3 111.7(4)
F33 C3 S3 109.6(4)
O43 S4 O41 118.8(3)
O43 S4 O42 112.5(3)
O41 S4 O42 113.1(3)
O43 S4 C4 104.3(3)
O41 S4 C4 105.6(3)
O42 S4 C4 99.9(3)
F42 C4 F43 108.8(5)
F42 C4 F41 104.4(5)
F43 C4 F41 108.0(5)
F42 C4 S4 112.6(4)
F43 C4 S4 112.0(4)
F41 C4 S4 110.7(4)

loop_
_geom_bond_atom_site_label_1
_geom_bond_atom_site_label_2
_geom_bond_distance
Pd1 O2 2.127(3)
Pd1 O1 2.154(3)
Pd1 P1 2.2394(11)
Pd1 P2 2.2404(11)
P1 C11 1.811(5)
P1 C111 1.818(4)
P1 C115 1.821(4)
P2 C215 1.817(5)
P2 C211 1.821(5)
P2 C21 1.832(4)
C11 C21 1.541(7)
C111 C118 1.539(6)
C111 C112 1.563(6)
C112 C113 1.534(7)
C113 C114 1.526(6)
C114 C115 1.538(6)
C115 C116 1.537(6)
C116 C117 1.530(6)
C117 C118 1.523(7)
C211 C218 1.528(7)
C211 C212 1.558(6)
C212 C213 1.528(7)
C213 C214 1.527(7)
C214 C215 1.541(6)
C215 C216 1.541(7)
C216 C217 1.535(7)
C217 C218 1.531(7)
Pd2 O3 2.130(3)
Pd2 O4 2.150(3)
Pd2 P3 2.2420(11)
Pd2 P4 2.2425(11)
P3 C31 1.820(4)
P3 C311 1.824(5)
P3 C315 1.827(4)
P4 C415 1.810(4)
P4 C41 1.820(4)
P4 C411 1.824(4)
C31 C41 1.544(6)
C311 C312 1.535(6)
C311 C318 1.537(6)
C312 C313 1.530(7)
C313 C314 1.524(7)
C314 C315 1.537(7)
C315 C316 1.548(6)
C316 C317 1.528(7)
C317 C318 1.526(7)
C411 C412 1.536(6)
C411 C418 1.537(6)
C412 C413 1.526(6)
C413 C414 1.524(6)
C414 C415 1.554(6)
C415 C416 1.543(6)
C416 C417 1.509(7)
C417 C418 1.532(6)
S1 O13 1.435(3)
S1 O11 1.439(3)
S1 O12 1.440(3)
S1 C1 1.820(5)
C1 F12 1.313(6)
C1 F11 1.317(6)
C1 F13 1.324(6)
S2 O23 1.412(4)
S2 O22 1.414(4)
S2 O21 1.432(4)
S2 C2 1.799(5)
C2 F21 1.304(6)
C2 F23 1.324(6)
C2 F22 1.345(6)
S3 O32 1.416(3)
S3 O33 1.434(4)
S3 O31 1.452(3)
S3 C3 1.816(5)
C3 F32 1.304(6)
C3 F31 1.311(6)
C3 F33 1.339(6)
S4 O43 1.409(4)
S4 O41 1.411(4)
S4 O42 1.437(4)
S4 C4 1.793(6)
C4 F42 1.298(6)
C4 F43 1.301(6)
C4 F41 1.326(7)

loop_
_geom_hbond_atom_site_label_D
_geom_hbond_atom_site_label_H
_geom_hbond_atom_site_label_A
_geom_hbond_distance_DH
_geom_hbond_distance_HA
_geom_hbond_distance_DA
_geom_hbond_angle_DHA
_geom_hbond_site_symmetry_A
O1 H1A O10 0.82 1.85 2.676(5) 177.2 6
O1 H1B O33 0.82 1.98 2.754(5) 157.0 6_565
O1 H1B S3 0.82 2.83 3.641(3) 166.3 6_565
O2 H2A O42 0.82 1.78 2.599(5) 174.5 6
O2 H2B O31 0.82 1.99 2.782(5) 163.1 6_565
O2 H2B O12 0.82 2.58 3.014(4) 114.8 .
O2 H2B S3 0.82 2.95 3.609(3) 139.7 6_565
O3 H3A O21 0.82 1.82 2.638(5) 177.6 6_556
O3 H3B O12 0.82 2.00 2.789(4) 162.6 6_566
O3 H3B O31 0.82 2.56 2.986(4) 113.6 .
O3 H3B S1 0.82 2.96 3.646(3) 143.3 6_566
O4 H4A O10 0.83 1.85 2.669(5) 173.0 .
O4 H4B O11 0.82 1.96 2.757(4) 163.0 6_566
O4 H4B S1 0.82 2.83 3.640(3) 167.0 6_566
O10 H1OA O23 0.85 1.92 2.774(6) 179.6 6_556
O10 H10B O43 0.85 2.14 2.987(7) 178.3 .
